data_7126741
loop_
_publ_author_name
'Ward, Jas S.'
'Fiorini, Giorgia'
'Frontera, Antonio'
'Rissanen, Kari'

_publ_section_title
;
 Asymmetric [N-I-N]<sup>+</sup> halonium complexes.
;
_journal_issue 60
_journal_name_full 'Chemical communications (Cambridge, England)'
_journal_page_first 8428
_journal_page_last 8431
_journal_paper_doi 10.1039/d0cc02758h
_journal_volume 56
_journal_year 2020
_chemical_formula_moiety 'C14 H20 Ag N4, F6 P, C7 H8'
_chemical_formula_sum 'C21 H28 Ag F6 N4 P'
_chemical_formula_weight 589.31
_space_group_crystal_system triclinic
_space_group_IT_number 2
_space_group_name_Hall '-P 1'
_space_group_name_H-M_alt 'P -1'
_atom_sites_solution_hydrogens geom
_atom_sites_solution_primary dual
_audit_creation_date 2019-12-27
_audit_creation_method
;
Olex2 1.2
(compiled 2018.05.29 svn.r3508 for OlexSys, GUI svn.r5506)
;
_audit_update_record
;
2020-04-15 deposited with the CCDC.	2020-06-19 downloaded from the CCDC.
;
_cell_angle_alpha 100.440(4)
_cell_angle_beta 108.085(5)
_cell_angle_gamma 94.085(4)
_cell_formula_units_Z 2
_cell_length_a 10.4171(6)
_cell_length_b 10.7634(5)
_cell_length_c 11.4213(7)
_cell_measurement_reflns_used 3565
_cell_measurement_temperature 120.00(13)
_cell_measurement_theta_max 27.5730
_cell_measurement_theta_min 2.3050
_cell_volume 1185.99(12)
_computing_cell_refinement 'CrysAlisPro 1.171.39.43c (Rigaku OD, 2018)'
_computing_data_collection 'CrysAlisPro 1.171.39.43c (Rigaku OD, 2018)'
_computing_data_reduction 'CrysAlisPro 1.171.39.43c (Rigaku OD, 2018)'
_computing_molecular_graphics 'Olex2 (Dolomanov et al., 2009)'
_computing_publication_material 'Olex2 (Dolomanov et al., 2009)'
_computing_structure_refinement 'ShelXL (Sheldrick, 2015)'
_computing_structure_solution 'ShelXT (Sheldrick, 2015)'
_diffrn_ambient_environment N~2~
_diffrn_ambient_temperature 120.00(13)
_diffrn_detector 'CCD plate'
_diffrn_detector_area_resol_mean 16.0107
_diffrn_detector_type Eos
_diffrn_measured_fraction_theta_full 1.000
_diffrn_measured_fraction_theta_max 0.986
_diffrn_measurement_details
;
List of Runs (angles in degrees, time in seconds):

  # Type    Start    End  Width  t~exp~   \w     \q     \k     \f   Frames
#--------------------------------------------------------------------------
  1  \w    -87.00   3.00   1.00   40.00    --  -18.29 -57.00-150.00   90
  2  \w    -88.00  12.00   1.00   40.00    --  -18.29 -77.00 120.00  100
  3  \w    -77.00  -3.00   1.00   40.00    --  -18.29 127.00 -63.00   74
  4  \w    -39.00  51.00   1.00   40.00    --  -18.29  57.00  90.00   90
  5  \w    -91.00  26.00   1.00   40.00    --  -18.29 -19.00 -90.00  117
  6  \w    -95.00 -34.00   1.00   40.00    --  -18.29 178.00 120.00   61
  7  \w     -2.00  25.00   1.00   40.00    --   19.07  57.00  90.00   27
;
_diffrn_measurement_device 'four-circle diffractometer'
_diffrn_measurement_device_type 'SuperNova, Single source at offset/far, Eos'
_diffrn_measurement_method '\w scans'
_diffrn_orient_matrix_type 'CrysAlisPro convention (1999,Acta A55,543-557)'
_diffrn_orient_matrix_UB_11 -0.0616238000
_diffrn_orient_matrix_UB_12 -0.0098841000
_diffrn_orient_matrix_UB_13 0.0132954000
_diffrn_orient_matrix_UB_21 0.0372652000
_diffrn_orient_matrix_UB_22 0.0129352000
_diffrn_orient_matrix_UB_23 0.0654365000
_diffrn_orient_matrix_UB_31 -0.0064612000
_diffrn_orient_matrix_UB_32 0.0656523000
_diffrn_orient_matrix_UB_33 0.0038855000
_diffrn_radiation_monochromator mirror
_diffrn_radiation_probe x-ray
_diffrn_radiation_type MoK\a
_diffrn_radiation_wavelength 0.71073
_diffrn_reflns_av_R_equivalents 0.0341
_diffrn_reflns_av_unetI/netI 0.0517
_diffrn_reflns_Laue_measured_fraction_full 1.000
_diffrn_reflns_Laue_measured_fraction_max 0.986
_diffrn_reflns_limit_h_max 13
_diffrn_reflns_limit_h_min -13
_diffrn_reflns_limit_k_max 13
_diffrn_reflns_limit_k_min -13
_diffrn_reflns_limit_l_max 14
_diffrn_reflns_limit_l_min -14
_diffrn_reflns_number 13360
_diffrn_reflns_point_group_measured_fraction_full 1.000
_diffrn_reflns_point_group_measured_fraction_max 0.986
_diffrn_reflns_theta_full 25.242
_diffrn_reflns_theta_max 27.102
_diffrn_reflns_theta_min 1.920
_diffrn_source 'micro-focus sealed X-ray tube'
_diffrn_source_type 'SuperNova (Mo) X-ray Source'
_exptl_absorpt_coefficient_mu 0.981
_exptl_absorpt_correction_T_max 1.000
_exptl_absorpt_correction_T_min 0.889
_exptl_absorpt_correction_type gaussian
_exptl_absorpt_process_details
;
CrysAlisPro 1.171.39.43c (Rigaku Oxford Diffraction, 2018)
Numerical absorption correction based on gaussian integration over
			a multifaceted crystal model
Empirical absorption correction using spherical harmonics,
 implemented in SCALE3 ABSPACK scaling algorithm.
;
_exptl_crystal_colour colourless
_exptl_crystal_colour_primary colourless
_exptl_crystal_density_diffrn 1.650
_exptl_crystal_description block
_exptl_crystal_F_000 596
_exptl_crystal_size_max 0.102
_exptl_crystal_size_mid 0.060
_exptl_crystal_size_min 0.039
_refine_diff_density_max 0.668
_refine_diff_density_min -0.599
_refine_diff_density_rms 0.090
_refine_ls_extinction_method none
_refine_ls_goodness_of_fit_ref 1.039
_refine_ls_hydrogen_treatment constr
_refine_ls_matrix_type full
_refine_ls_number_parameters 377
_refine_ls_number_reflns 5174
_refine_ls_number_restraints 0
_refine_ls_restrained_S_all 1.039
_refine_ls_R_factor_all 0.0612
_refine_ls_R_factor_gt 0.0431
_refine_ls_shift/su_max 0.001
_refine_ls_shift/su_mean 0.000
_refine_ls_structure_factor_coef Fsqd
_refine_ls_weighting_details 'w=1/[\s^2^(Fo^2^)+(0.0378P)^2^+1.2345P] where P=(Fo^2^+2Fc^2^)/3'
_refine_ls_weighting_scheme calc
_refine_ls_wR_factor_gt 0.0899
_refine_ls_wR_factor_ref 0.0996
_reflns_Friedel_coverage 0.000
_reflns_number_gt 4096
_reflns_number_total 5174
_reflns_threshold_expression 'I > 2\s(I)'
_cod_data_source_file d0cc02758h2.cif
_cod_data_source_block 1b_1
_cod_depositor_comments 'Adding full bibliography for 7126741--7126748.cif.'
_cod_database_code 7126741
_shelxl_version_number 2014/6
_shelx_space_group_comment
;
The symmetry employed for this shelxl refinement is uniquely defined
by the following loop, which should always be used as a source of
symmetry information in preference to the above space-group names.
They are only intended as comments.
;
_reflns_odcompleteness_completeness 100.00
_reflns_odcompleteness_iscentric 1
_reflns_odcompleteness_theta 26.32
_olex2_refinement_description
;
1. Fixed Uiso
 At 1.2 times of:
  All C(H) groups
 At 1.5 times of:
  All C(H,H,H) groups
2. Others
 Sof(P61)=Sof(F62)=Sof(F63)=Sof(F64)=Sof(F65)=Sof(F66)=Sof(F67)=Sof(C111)=
 Sof(C116)=Sof(H116)=Sof(C115)=Sof(H115)=Sof(C114)=Sof(H114)=Sof(C113)=
 Sof(H113)=Sof(C112)=Sof(H112)=Sof(C117)=Sof(H11A)=Sof(H11B)=Sof(H11C)=1-FVAR(1)
 Sof(P51)=Sof(F52)=Sof(F53)=Sof(F54)=Sof(F55)=Sof(F56)=Sof(F57)=Sof(C103)=
 Sof(H103)=Sof(C102)=Sof(H102)=Sof(C101)=Sof(C106)=Sof(H106)=Sof(C105)=
 Sof(H105)=Sof(C104)=Sof(H104)=Sof(C107)=Sof(H10A)=Sof(H10B)=Sof(H10C)=FVAR(1)
3.a Free rotating group:
 P51(F52,F53,F54,F55,F56,F57), P61(F62,F63,F64,F65,F66,F67)
3.b Aromatic/amide H refined with riding coordinates:
 C2(H2), C3(H3), C5(H5), C6(H6), C12(H12), C13(H13), C15(H15), C16(H16),
 C103(H103), C102(H102), C106(H106), C105(H105), C104(H104), C116(H116),
 C115(H115), C114(H114), C113(H113), C112(H112)
3.c Fitted hexagon refined as free rotating group:
 C103(C102,C101,C106,C105,C104), C111(C116,C115,C114,C113,C112)
3.d Idealised Me refined as rotating group:
 C8(H8A,H8B,H8C), C9(H9A,H9B,H9C), C18(H18A,H18B,H18C), C19(H19A,H19B,H19C),
 C107(H10A,H10B,H10C), C117(H11A,H11B,H11C)
;
_ins_header
;
TITL OHS068_numabs in P-1 
REM P-1 (#2 in standard setting)
CELL 0.71073  10.417054  10.763375  11.421317 100.4397 108.0851  94.0849
ZERR    2.00   0.000603   0.000498   0.000692   0.0044   0.0054   0.0043
LATT  1
SFAC C H N F P I
UNIT 42.00 56.00 8.00 12.00 2.00 2.00
TREF
HKLF 4
END
;
_olex2_submission_special_instructions 'No special instructions were received'
_oxdiff_exptl_absorpt_empirical_details
;
Empirical correction (ABSPACK) includes:
- Absorption correction using spherical harmonics
- Frame scaling
;
_oxdiff_exptl_absorpt_empirical_full_max 1.172
_oxdiff_exptl_absorpt_empirical_full_min 0.856

loop_
_space_group_symop_operation_xyz
'x, y, z'
'-x, -y, -z'

loop_
_atom_site_label
_atom_site_type_symbol
_atom_site_fract_x
_atom_site_fract_y
_atom_site_fract_z
_atom_site_U_iso_or_equiv
_atom_site_adp_type
_atom_site_occupancy
_atom_site_site_symmetry_order
_atom_site_calc_flag
_atom_site_refinement_flags_posn
_atom_site_refinement_flags_adp
_atom_site_refinement_flags_occupancy
_atom_site_disorder_assembly
_atom_site_disorder_group
Ag1 Ag 0.53047(3) 0.48125(3) 0.25878(3) 0.03348(10) Uani 1 1 d . . . . .
P51 P 0.82861(18) 0.20015(18) 0.21466(18) 0.0275(6) Uani 0.556(3) 1 d . . P A 1
F52 F 0.7666(3) 0.3171(3) 0.2809(3) 0.0511(19) Uani 0.556(3) 1 d G . P A 1
F53 F 0.8906(3) 0.0831(2) 0.1484(3) 0.0566(14) Uani 0.556(3) 1 d G . P A 1
F54 F 0.9732(2) 0.2912(2) 0.2526(3) 0.0517(14) Uani 0.556(3) 1 d G . P A 1
F55 F 0.7760(3) 0.2459(3) 0.0815(2) 0.0568(14) Uani 0.556(3) 1 d G . P A 1
F56 F 0.6840(2) 0.1091(3) 0.1767(3) 0.0495(14) Uani 0.556(3) 1 d G . P A 1
F57 F 0.8812(3) 0.1544(3) 0.3478(2) 0.0593(15) Uani 0.556(3) 1 d G . P A 1
P61 P 0.8468(2) 0.1987(2) 0.2529(2) 0.0255(8) Uani 0.444(3) 1 d . . P A 2
F62 F 0.9630(3) 0.2947(3) 0.3705(3) 0.0444(15) Uani 0.444(3) 1 d G . P A 2
F63 F 0.7305(4) 0.1027(4) 0.1353(3) 0.0518(18) Uani 0.444(3) 1 d G . P A 2
F64 F 0.7421(4) 0.3042(4) 0.2514(4) 0.050(2) Uani 0.444(3) 1 d G . P A 2
F65 F 0.9020(5) 0.2598(4) 0.1544(4) 0.078(2) Uani 0.444(3) 1 d G . P A 2
F66 F 0.9514(4) 0.0932(3) 0.2544(4) 0.066(2) Uani 0.444(3) 1 d G . P A 2
F67 F 0.7915(4) 0.1375(4) 0.3514(3) 0.0585(19) Uani 0.444(3) 1 d G . P A 2
N1 N 0.5907(3) 0.5923(3) 0.1465(3) 0.0308(7) Uani 1 1 d . . . . .
N7 N 0.7156(3) 0.8221(3) -0.0676(3) 0.0332(7) Uani 1 1 d . . . . .
N11 N 0.4682(3) 0.3748(3) 0.3732(3) 0.0250(6) Uani 1 1 d . . . . .
N17 N 0.3387(3) 0.1541(3) 0.5916(3) 0.0422(8) Uani 1 1 d . . . . .
C2 C 0.5076(4) 0.6650(3) 0.0818(4) 0.0349(9) Uani 1 1 d . . . . .
H2 H 0.4196 0.6626 0.0858 0.042 Uiso 1 1 calc R . . . .
C3 C 0.5432(4) 0.7417(3) 0.0109(4) 0.0311(8) Uani 1 1 d . . . . .
H3 H 0.4805 0.7894 -0.0313 0.037 Uiso 1 1 calc R . . . .
C4 C 0.6757(4) 0.7487(3) 0.0018(3) 0.0261(7) Uani 1 1 d . . . . .
C5 C 0.7622(4) 0.6715(3) 0.0695(3) 0.0293(8) Uani 1 1 d . . . . .
H5 H 0.8510 0.6718 0.0681 0.035 Uiso 1 1 calc R . . . .
C6 C 0.7166(4) 0.5970(3) 0.1362(4) 0.0325(8) Uani 1 1 d . . . . .
H6 H 0.7757 0.5459 0.1775 0.039 Uiso 1 1 calc R . . . .
C8 C 0.6238(5) 0.9029(4) -0.1329(4) 0.0433(10) Uani 1 1 d . . . . .
H8A H 0.5361 0.8538 -0.1785 0.065 Uiso 1 1 calc GR . . . .
H8B H 0.6606 0.9350 -0.1906 0.065 Uiso 1 1 calc GR . . . .
H8C H 0.6144 0.9731 -0.0723 0.065 Uiso 1 1 calc GR . . . .
C9 C 0.8581(4) 0.8414(5) -0.0603(4) 0.0510(12) Uani 1 1 d . . . . .
H9A H 0.9123 0.8881 0.0224 0.077 Uiso 1 1 calc GR . . . .
H9B H 0.8668 0.8885 -0.1219 0.077 Uiso 1 1 calc GR . . . .
H9C H 0.8889 0.7601 -0.0768 0.077 Uiso 1 1 calc GR . . . .
C12 C 0.3388(4) 0.3629(3) 0.3739(3) 0.0281(8) Uani 1 1 d . . . . .
H12 H 0.2773 0.4052 0.3228 0.034 Uiso 1 1 calc R . . . .
C13 C 0.2920(4) 0.2934(4) 0.4440(3) 0.0315(8) Uani 1 1 d . . . . .
H13 H 0.2013 0.2896 0.4401 0.038 Uiso 1 1 calc R . . . .
C14 C 0.3815(4) 0.2266(3) 0.5229(3) 0.0279(8) Uani 1 1 d . . . . .
C15 C 0.5178(3) 0.2419(3) 0.5241(3) 0.0244(7) Uani 1 1 d . . . . .
H15 H 0.5826 0.2030 0.5759 0.029 Uiso 1 1 calc R . . . .
C16 C 0.5547(3) 0.3129(3) 0.4501(3) 0.0242(7) Uani 1 1 d . . . . .
H16 H 0.6450 0.3195 0.4523 0.029 Uiso 1 1 calc R . . . .
C18 C 0.1988(4) 0.1487(5) 0.5935(4) 0.0600(14) Uani 1 1 d . . . . .
H18A H 0.1819 0.2328 0.6247 0.090 Uiso 1 1 calc GR . . . .
H18B H 0.1861 0.0936 0.6475 0.090 Uiso 1 1 calc GR . . . .
H18C H 0.1366 0.1162 0.5096 0.090 Uiso 1 1 calc GR . . . .
C19 C 0.4324(4) 0.0806(4) 0.6660(4) 0.0473(11) Uani 1 1 d . . . . .
H19A H 0.4636 0.0210 0.6110 0.071 Uiso 1 1 calc GR . . . .
H19B H 0.3862 0.0352 0.7095 0.071 Uiso 1 1 calc GR . . . .
H19C H 0.5091 0.1374 0.7262 0.071 Uiso 1 1 calc GR . . . .
C103 C 0.8402(6) 0.1455(4) 0.7336(5) 0.0312(16) Uani 0.556(3) 1 d . . P A 1
H103 H 0.8216 0.0570 0.7128 0.037 Uiso 0.556(3) 1 calc R . P A 1
C102 C 0.8781(5) 0.2108(6) 0.6524(4) 0.0273(15) Uani 0.556(3) 1 d G . P A 1
H102 H 0.8849 0.1659 0.5774 0.033 Uiso 0.556(3) 1 calc R . P A 1
C101 C 0.9060(6) 0.3431(6) 0.6834(5) 0.0211(19) Uani 0.556(3) 1 d G . P A 1
C106 C 0.8959(6) 0.4101(4) 0.7955(5) 0.0302(18) Uani 0.556(3) 1 d G . P A 1
H106 H 0.9145 0.4987 0.8162 0.036 Uiso 0.556(3) 1 calc R . P A 1
C105 C 0.8579(9) 0.3449(5) 0.8767(5) 0.029(2) Uani 0.556(3) 1 d G . P A 1
H105 H 0.8512 0.3898 0.9517 0.034 Uiso 0.556(3) 1 calc R . P A 1
C104 C 0.8301(8) 0.2126(5) 0.8457(5) 0.030(2) Uani 0.556(3) 1 d G . P A 1
H104 H 0.8047 0.1690 0.9000 0.036 Uiso 0.556(3) 1 calc R . P A 1
C107 C 0.9472(7) 0.4148(6) 0.5946(6) 0.0337(16) Uani 0.556(3) 1 d . . P A 1
H10A H 0.9600 0.3550 0.5271 0.050 Uiso 0.556(3) 1 calc GR . P A 1
H10B H 1.0308 0.4708 0.6401 0.050 Uiso 0.556(3) 1 calc GR . P A 1
H10C H 0.8769 0.4640 0.5604 0.050 Uiso 0.556(3) 1 calc GR . P A 1
C111 C 0.8642(7) 0.2125(6) 0.7177(6) 0.0226(18) Uani 0.444(3) 1 d . . P A 2
C116 C 0.9082(7) 0.3003(8) 0.6581(5) 0.027(3) Uani 0.444(3) 1 d G . P A 2
H116 H 0.9255 0.2722 0.5832 0.032 Uiso 0.444(3) 1 calc R . P A 2
C115 C 0.9263(6) 0.4300(7) 0.7104(6) 0.032(2) Uani 0.444(3) 1 d G . P A 2
H115 H 0.9558 0.4888 0.6705 0.038 Uiso 0.444(3) 1 calc R . P A 2
C114 C 0.9005(9) 0.4719(5) 0.8223(6) 0.029(2) Uani 0.444(3) 1 d G . P A 2
H114 H 0.9126 0.5587 0.8573 0.035 Uiso 0.444(3) 1 calc R . P A 2
C113 C 0.8565(11) 0.3841(7) 0.8819(6) 0.030(3) Uani 0.444(3) 1 d G . P A 2
H113 H 0.8392 0.4121 0.9568 0.036 Uiso 0.444(3) 1 calc R . P A 2
C112 C 0.8384(9) 0.2544(6) 0.8296(7) 0.026(2) Uani 0.444(3) 1 d G . P A 2
H112 H 0.8089 0.1956 0.8695 0.031 Uiso 0.444(3) 1 calc R . P A 2
C117 C 0.8474(10) 0.0703(8) 0.6603(9) 0.041(2) Uani 0.444(3) 1 d . . P A 2
H11A H 0.8332 0.0583 0.5716 0.062 Uiso 0.444(3) 1 calc GR . P A 2
H11B H 0.7703 0.0275 0.6729 0.062 Uiso 0.444(3) 1 calc GR . P A 2
H11C H 0.9281 0.0357 0.7003 0.062 Uiso 0.444(3) 1 calc GR . P A 2

loop_
_atom_site_aniso_label
_atom_site_aniso_U_11
_atom_site_aniso_U_22
_atom_site_aniso_U_33
_atom_site_aniso_U_23
_atom_site_aniso_U_13
_atom_site_aniso_U_12
Ag1 0.03471(18) 0.03122(17) 0.04009(18) 0.01816(12) 0.01452(13) 0.00317(12)
P51 0.0234(12) 0.0347(13) 0.0300(14) 0.0094(9) 0.0146(10) 0.0069(9)
F52 0.035(3) 0.076(5) 0.055(3) 0.022(3) 0.022(3) 0.029(3)
F53 0.042(3) 0.047(3) 0.071(4) -0.014(2) 0.021(3) 0.004(2)
F54 0.032(3) 0.039(2) 0.078(4) -0.006(2) 0.021(2) -0.0024(19)
F55 0.052(3) 0.079(3) 0.051(3) 0.040(3) 0.020(2) 0.000(3)
F56 0.036(3) 0.063(3) 0.056(3) 0.030(3) 0.018(2) -0.005(2)
F57 0.071(4) 0.067(3) 0.030(2) 0.024(2) -0.006(2) 0.012(3)
P61 0.0195(13) 0.0304(15) 0.0292(17) 0.0078(11) 0.0104(11) 0.0050(10)
F62 0.028(3) 0.048(3) 0.049(3) 0.003(3) 0.006(2) -0.002(2)
F63 0.042(4) 0.052(4) 0.038(3) -0.013(3) -0.006(3) 0.005(3)
F64 0.052(4) 0.041(4) 0.040(3) -0.015(3) -0.001(3) 0.028(3)
F65 0.110(7) 0.082(5) 0.073(5) 0.035(4) 0.066(5) 0.012(5)
F66 0.059(4) 0.059(4) 0.070(5) -0.004(3) 0.013(4) 0.034(3)
F67 0.067(5) 0.053(4) 0.057(4) 0.007(3) 0.031(4) -0.013(3)
N1 0.0273(17) 0.0296(16) 0.0450(19) 0.0189(14) 0.0179(14) 0.0096(13)
N7 0.0369(19) 0.0316(17) 0.0349(17) 0.0070(14) 0.0191(14) -0.0041(14)
N11 0.0244(16) 0.0244(15) 0.0267(15) 0.0079(12) 0.0074(12) 0.0044(12)
N17 0.0285(18) 0.064(2) 0.0381(19) 0.0276(17) 0.0091(15) -0.0001(16)
C2 0.030(2) 0.036(2) 0.050(2) 0.0200(18) 0.0212(18) 0.0115(16)
C3 0.031(2) 0.0301(19) 0.041(2) 0.0142(16) 0.0193(17) 0.0145(15)
C4 0.030(2) 0.0206(17) 0.0291(18) 0.0015(14) 0.0150(15) 0.0018(14)
C5 0.0224(19) 0.0292(19) 0.037(2) 0.0043(16) 0.0126(16) 0.0039(14)
C6 0.030(2) 0.0278(19) 0.043(2) 0.0115(17) 0.0129(17) 0.0115(15)
C8 0.067(3) 0.031(2) 0.045(2) 0.0166(18) 0.031(2) 0.009(2)
C9 0.036(2) 0.072(3) 0.043(2) 0.016(2) 0.014(2) -0.018(2)
C12 0.0241(19) 0.0284(18) 0.0305(19) 0.0085(15) 0.0052(15) 0.0069(14)
C13 0.0201(19) 0.044(2) 0.032(2) 0.0111(17) 0.0091(15) 0.0050(15)
C14 0.0248(19) 0.0342(19) 0.0240(18) 0.0087(15) 0.0066(14) -0.0002(15)
C15 0.0212(17) 0.0287(18) 0.0227(17) 0.0083(14) 0.0040(14) 0.0065(14)
C16 0.0194(17) 0.0273(17) 0.0279(18) 0.0058(14) 0.0100(14) 0.0052(13)
C18 0.033(2) 0.102(4) 0.056(3) 0.042(3) 0.020(2) -0.005(2)
C19 0.043(3) 0.061(3) 0.043(2) 0.032(2) 0.012(2) 0.001(2)
C103 0.033(4) 0.022(4) 0.036(4) 0.006(3) 0.008(3) 0.001(3)
C102 0.024(4) 0.028(4) 0.029(4) 0.006(3) 0.005(3) 0.011(3)
C101 0.017(4) 0.023(5) 0.029(4) 0.014(4) 0.010(3) 0.008(3)
C106 0.020(3) 0.024(4) 0.042(5) 0.004(4) 0.004(3) 0.012(4)
C105 0.025(5) 0.039(6) 0.023(5) 0.011(3) 0.006(4) 0.011(4)
C104 0.026(4) 0.038(5) 0.030(4) 0.014(4) 0.008(3) 0.009(4)
C107 0.041(4) 0.030(3) 0.029(3) 0.008(3) 0.009(3) 0.004(3)
C111 0.017(4) 0.025(5) 0.021(5) -0.001(4) 0.003(3) 0.001(3)
C116 0.020(5) 0.046(8) 0.015(4) 0.005(5) 0.006(4) 0.018(5)
C115 0.022(4) 0.041(6) 0.039(5) 0.030(5) 0.008(4) 0.007(4)
C114 0.026(5) 0.028(5) 0.028(5) 0.005(4) -0.002(4) 0.008(5)
C113 0.022(6) 0.041(6) 0.026(6) 0.004(4) 0.008(4) 0.010(4)
C112 0.018(5) 0.033(6) 0.029(5) 0.011(5) 0.006(4) 0.004(5)
C117 0.039(6) 0.036(5) 0.039(5) -0.002(4) 0.006(4) 0.004(4)

loop_
_atom_type_symbol
_atom_type_description
_atom_type_scat_dispersion_real
_atom_type_scat_dispersion_imag
_atom_type_scat_source
C C 0.0033 0.0016 'International Tables Vol C Tables 4.2.6.8 and 6.1.1.4'
H H 0.0000 0.0000 'International Tables Vol C Tables 4.2.6.8 and 6.1.1.4'
Ag Ag -0.8971 1.1015 'International Tables Vol C Tables 4.2.6.8 and 6.1.1.4'
F F 0.0171 0.0103 'International Tables Vol C Tables 4.2.6.8 and 6.1.1.4'
N N 0.0061 0.0033 'International Tables Vol C Tables 4.2.6.8 and 6.1.1.4'
P P 0.1023 0.0942 'International Tables Vol C Tables 4.2.6.8 and 6.1.1.4'

loop_
_exptl_crystal_face_index_h
_exptl_crystal_face_index_k
_exptl_crystal_face_index_l
_exptl_crystal_face_perp_dist
-4 0 -13 0.0279
4 0 13 0.0279
-1 14 3 0.0207
4 -14 7 0.0183
-15 2 6 0.0370
15 0 -6 0.0462
2 -15 0 0.0181
-2 15 0 0.0214
7 13 -5 0.0361

loop_
_geom_angle_atom_site_label_1
_geom_angle_atom_site_label_2
_geom_angle_atom_site_label_3
_geom_angle
_geom_angle_site_symmetry_1
_geom_angle_site_symmetry_3
_geom_angle_publ_flag
N11 Ag1 N1 178.38(11) . . ?
F52 P51 F53 180.0 . . ?
F52 P51 F55 90.0 . . ?
F52 P51 F56 90.0 . . ?
F53 P51 F55 90.0 . . ?
F54 P51 F52 90.0 . . ?
F54 P51 F53 90.0 . . ?
F54 P51 F55 90.0 . . ?
F54 P51 F56 180.0 . . ?
F56 P51 F53 90.0 . . ?
F56 P51 F55 90.0 . . ?
F57 P51 F52 90.0 . . ?
F57 P51 F53 90.0 . . ?
F57 P51 F54 90.0 . . ?
F57 P51 F55 180.0 . . ?
F57 P51 F56 90.0 . . ?
F62 P61 F64 90.0 . . ?
F62 P61 F67 90.0 . . ?
F63 P61 F62 180.0 . . ?
F63 P61 F64 90.0 . . ?
F63 P61 F67 90.0 . . ?
F65 P61 F62 90.0 . . ?
F65 P61 F63 90.0 . . ?
F65 P61 F64 90.0 . . ?
F65 P61 F67 180.0 . . ?
F66 P61 F62 90.0 . . ?
F66 P61 F63 90.0 . . ?
F66 P61 F64 180.0 . . ?
F66 P61 F65 90.0 . . ?
F66 P61 F67 90.0 . . ?
F67 P61 F64 90.0 . . ?
C2 N1 Ag1 122.4(2) . . ?
C2 N1 C6 115.6(3) . . ?
C6 N1 Ag1 122.0(2) . . ?
C4 N7 C8 120.6(3) . . ?
C4 N7 C9 120.5(3) . . ?
C9 N7 C8 117.9(3) . . ?
C12 N11 Ag1 121.9(2) . . ?
C12 N11 C16 115.7(3) . . ?
C16 N11 Ag1 122.3(2) . . ?
C14 N17 C18 120.5(3) . . ?
C14 N17 C19 120.1(3) . . ?
C18 N17 C19 119.4(3) . . ?
N1 C2 H2 117.7 . . ?
N1 C2 C3 124.7(4) . . ?
C3 C2 H2 117.7 . . ?
C2 C3 H3 120.1 . . ?
C2 C3 C4 119.8(3) . . ?
C4 C3 H3 120.1 . . ?
N7 C4 C3 122.2(3) . . ?
N7 C4 C5 122.7(3) . . ?
C3 C4 C5 115.1(3) . . ?
C4 C5 H5 119.7 . . ?
C6 C5 C4 120.6(3) . . ?
C6 C5 H5 119.7 . . ?
N1 C6 C5 124.1(3) . . ?
N1 C6 H6 117.9 . . ?
C5 C6 H6 117.9 . . ?
N7 C8 H8A 109.5 . . ?
N7 C8 H8B 109.5 . . ?
N7 C8 H8C 109.5 . . ?
H8A C8 H8B 109.5 . . ?
H8A C8 H8C 109.5 . . ?
H8B C8 H8C 109.5 . . ?
N7 C9 H9A 109.5 . . ?
N7 C9 H9B 109.5 . . ?
N7 C9 H9C 109.5 . . ?
H9A C9 H9B 109.5 . . ?
H9A C9 H9C 109.5 . . ?
H9B C9 H9C 109.5 . . ?
N11 C12 H12 117.7 . . ?
N11 C12 C13 124.6(3) . . ?
C13 C12 H12 117.7 . . ?
C12 C13 H13 120.0 . . ?
C12 C13 C14 120.0(3) . . ?
C14 C13 H13 120.0 . . ?
N17 C14 C13 121.9(3) . . ?
N17 C14 C15 122.9(3) . . ?
C15 C14 C13 115.2(3) . . ?
C14 C15 H15 119.7 . . ?
C16 C15 C14 120.5(3) . . ?
C16 C15 H15 119.7 . . ?
N11 C16 C15 124.0(3) . . ?
N11 C16 H16 118.0 . . ?
C15 C16 H16 118.0 . . ?
N17 C18 H18A 109.5 . . ?
N17 C18 H18B 109.5 . . ?
N17 C18 H18C 109.5 . . ?
H18A C18 H18B 109.5 . . ?
H18A C18 H18C 109.5 . . ?
H18B C18 H18C 109.5 . . ?
N17 C19 H19A 109.5 . . ?
N17 C19 H19B 109.5 . . ?
N17 C19 H19C 109.5 . . ?
H19A C19 H19B 109.5 . . ?
H19A C19 H19C 109.5 . . ?
H19B C19 H19C 109.5 . . ?
C102 C103 H103 120.0 . . ?
C102 C103 C104 120.0 . . ?
C104 C103 H103 120.0 . . ?
C103 C102 H102 120.0 . . ?
C101 C102 C103 120.0 . . ?
C101 C102 H102 120.0 . . ?
C102 C101 C107 120.1(4) . . ?
C106 C101 C102 120.0 . . ?
C106 C101 C107 119.9(4) . . ?
C101 C106 H106 120.0 . . ?
C101 C106 C105 120.0 . . ?
C105 C106 H106 120.0 . . ?
C106 C105 H105 120.0 . . ?
C104 C105 C106 120.0 . . ?
C104 C105 H105 120.0 . . ?
C103 C104 H104 120.0 . . ?
C105 C104 C103 120.0 . . ?
C105 C104 H104 120.0 . . ?
C101 C107 H10A 109.5 . . ?
C101 C107 H10B 109.5 . . ?
C101 C107 H10C 109.5 . . ?
H10A C107 H10B 109.5 . . ?
H10A C107 H10C 109.5 . . ?
H10B C107 H10C 109.5 . . ?
C116 C111 C112 120.0 . . ?
C116 C111 C117 119.3(6) . . ?
C112 C111 C117 120.7(6) . . ?
C111 C116 H116 120.0 . . ?
C111 C116 C115 120.0 . . ?
C115 C116 H116 120.0 . . ?
C116 C115 H115 120.0 . . ?
C116 C115 C114 120.0 . . ?
C114 C115 H115 120.0 . . ?
C115 C114 H114 120.0 . . ?
C113 C114 C115 120.0 . . ?
C113 C114 H114 120.0 . . ?
C114 C113 H113 120.0 . . ?
C114 C113 C112 120.0 . . ?
C112 C113 H113 120.0 . . ?
C111 C112 H112 120.0 . . ?
C113 C112 C111 120.0 . . ?
C113 C112 H112 120.0 . . ?
C111 C117 H11A 109.5 . . ?
C111 C117 H11B 109.5 . . ?
C111 C117 H11C 109.5 . . ?
H11A C117 H11B 109.5 . . ?
H11A C117 H11C 109.5 . . ?
H11B C117 H11C 109.5 . . ?

loop_
_geom_bond_atom_site_label_1
_geom_bond_atom_site_label_2
_geom_bond_distance
_geom_bond_site_symmetry_2
_geom_bond_publ_flag
Ag1 N1 2.101(3) . ?
Ag1 N11 2.099(3) . ?
P51 F52 1.6271 . ?
P51 F53 1.6274 . ?
P51 F54 1.6271 . ?
P51 F55 1.6274 . ?
P51 F56 1.6273 . ?
P51 F57 1.6270 . ?
P61 F62 1.6273 . ?
P61 F63 1.6273 . ?
P61 F64 1.6276 . ?
P61 F65 1.6271 . ?
P61 F66 1.6271 . ?
P61 F67 1.6273 . ?
N1 C2 1.348(4) . ?
N1 C6 1.350(4) . ?
N7 C4 1.346(4) . ?
N7 C8 1.462(5) . ?
N7 C9 1.458(5) . ?
N11 C12 1.347(4) . ?
N11 C16 1.354(4) . ?
N17 C14 1.347(4) . ?
N17 C18 1.460(5) . ?
N17 C19 1.463(5) . ?
C2 H2 0.9300 . ?
C2 C3 1.365(5) . ?
C3 H3 0.9300 . ?
C3 C4 1.414(5) . ?
C4 C5 1.416(5) . ?
C5 H5 0.9300 . ?
C5 C6 1.357(5) . ?
C6 H6 0.9300 . ?
C8 H8A 0.9600 . ?
C8 H8B 0.9600 . ?
C8 H8C 0.9600 . ?
C9 H9A 0.9600 . ?
C9 H9B 0.9600 . ?
C9 H9C 0.9600 . ?
C12 H12 0.9300 . ?
C12 C13 1.358(5) . ?
C13 H13 0.9300 . ?
C13 C14 1.417(5) . ?
C14 C15 1.413(5) . ?
C15 H15 0.9300 . ?
C15 C16 1.357(4) . ?
C16 H16 0.9300 . ?
C18 H18A 0.9600 . ?
C18 H18B 0.9600 . ?
C18 H18C 0.9600 . ?
C19 H19A 0.9600 . ?
C19 H19B 0.9600 . ?
C19 H19C 0.9600 . ?
C103 H103 0.9300 . ?
C103 C102 1.3900 . ?
C103 C104 1.3900 . ?
C102 H102 0.9300 . ?
C102 C101 1.3900 . ?
C101 C106 1.3900 . ?
C101 C107 1.523(7) . ?
C106 H106 0.9300 . ?
C106 C105 1.3900 . ?
C105 H105 0.9300 . ?
C105 C104 1.3900 . ?
C104 H104 0.9300 . ?
C107 H10A 0.9600 . ?
C107 H10B 0.9600 . ?
C107 H10C 0.9600 . ?
C111 C116 1.3900 . ?
C111 C112 1.3900 . ?
C111 C117 1.526(10) . ?
C116 H116 0.9300 . ?
C116 C115 1.3900 . ?
C115 H115 0.9300 . ?
C115 C114 1.3900 . ?
C114 H114 0.9300 . ?
C114 C113 1.3900 . ?
C113 H113 0.9300 . ?
C113 C112 1.3900 . ?
C112 H112 0.9300 . ?
C117 H11A 0.9600 . ?
C117 H11B 0.9600 . ?
C117 H11C 0.9600 . ?

loop_
_exptl_oxdiff_crystal_face_indexfrac_h
_exptl_oxdiff_crystal_face_indexfrac_k
_exptl_oxdiff_crystal_face_indexfrac_l
_exptl_oxdiff_crystal_face_x
_exptl_oxdiff_crystal_face_y
_exptl_oxdiff_crystal_face_z
-3.9938 0.0040 -12.9881 0.0734 -0.9987 -0.0244
3.9938 -0.0040 12.9881 -0.0734 0.9987 0.0244
-0.9963 13.9801 3.0013 -0.0369 0.3401 0.9359
3.9916 -13.9832 6.9895 -0.0148 0.4252 -0.9167
-14.9810 2.0011 5.9873 0.9830 -0.1406 0.2514
14.9814 -0.0039 -5.9865 -1.0028 0.1665 -0.1203
1.9945 -14.9797 -0.0044 0.0251 -0.1197 -0.9964
-1.9945 14.9797 0.0044 -0.0251 0.1197 0.9964
6.9941 12.9804 -4.9868 -0.6256 0.1022 0.7876
